data_4333048
loop_
_publ_author_name
'Zeller, J\"urgen'
'Radius, Udo'

_publ_section_title
;
 Alkali-Metalated Forms of Thiacalix[4]arenes
;
_journal_issue 23
_journal_name_full 'Inorganic Chemistry'
_journal_page_first 9487
_journal_page_last 9492
_journal_paper_doi 10.1021/ic0613311
_journal_volume 45
_journal_year 2006
_chemical_formula_sum 'C134 H143 K8 N11 O8 S8'
_chemical_formula_weight 2604.87
_chemical_name_systematic
; 
 ? 
;
_space_group_IT_number 2
_symmetry_cell_setting triclinic
_symmetry_space_group_name_Hall '-P 1'
_symmetry_space_group_name_H-M 'P -1'
_atom_sites_solution_hydrogens geom
_atom_sites_solution_primary direct
_atom_sites_solution_secondary difmap
_audit_creation_method SHELXL-97
_cell_angle_alpha 81.046(10)
_cell_angle_beta 77.249(11)
_cell_angle_gamma 69.810(9)
_cell_formula_units_Z 1
_cell_length_a 13.2614(12)
_cell_length_b 15.2201(11)
_cell_length_c 18.8693(17)
_cell_measurement_reflns_used 8000
_cell_measurement_temperature 203(2)
_cell_measurement_theta_max 21.5
_cell_measurement_theta_min 1.5
_cell_volume 3473.2(6)
_computing_cell_refinement 'STOE X-AREA'
_computing_data_collection 'STOE X-AREA'
_computing_data_reduction 'STOE X-RED'
_computing_molecular_graphics 'SHELXL-97 (Sheldrick, 1997)'
_computing_publication_material 'SHELXL-97 (Sheldrick, 1997)'
_computing_structure_refinement 'SHELXL-97 (Sheldrick, 1997)'
_computing_structure_solution 'SHELXS-97 (Sheldrick, 1990)'
_diffrn_ambient_temperature 203(2)
_diffrn_detector_area_resol_mean 6.67
_diffrn_measured_fraction_theta_full 0.963
_diffrn_measured_fraction_theta_max 0.963
_diffrn_measurement_device_type 'STOE IPDS 1'
_diffrn_measurement_method rotation
_diffrn_radiation_monochromator graphite
_diffrn_radiation_source 'fine-focus sealed tube'
_diffrn_radiation_type AgK\a
_diffrn_radiation_wavelength 0.56085
_diffrn_reflns_av_R_equivalents 0.0613
_diffrn_reflns_av_sigmaI/netI 0.0766
_diffrn_reflns_limit_h_max 15
_diffrn_reflns_limit_h_min -15
_diffrn_reflns_limit_k_max 17
_diffrn_reflns_limit_k_min -17
_diffrn_reflns_limit_l_max 22
_diffrn_reflns_limit_l_min -22
_diffrn_reflns_number 24386
_diffrn_reflns_theta_full 19.26
_diffrn_reflns_theta_max 19.26
_diffrn_reflns_theta_min 1.43
_exptl_absorpt_coefficient_mu 0.223
_exptl_absorpt_correction_T_max 0.925
_exptl_absorpt_correction_T_min 0.905
_exptl_absorpt_correction_type numerical
_exptl_crystal_colour colorless
_exptl_crystal_density_diffrn 1.245
_exptl_crystal_density_method 'not measured'
_exptl_crystal_description block
_exptl_crystal_F_000 1368
_exptl_crystal_size_max 0.40
_exptl_crystal_size_mid 0.30
_exptl_crystal_size_min 0.30
_refine_diff_density_max 0.532
_refine_diff_density_min -0.376
_refine_diff_density_rms 0.064
_refine_ls_extinction_method none
_refine_ls_goodness_of_fit_ref 1.010
_refine_ls_hydrogen_treatment mixed
_refine_ls_matrix_type full
_refine_ls_number_parameters 769
_refine_ls_number_reflns 11400
_refine_ls_number_restraints 0
_refine_ls_restrained_S_all 1.010
_refine_ls_R_factor_all 0.0981
_refine_ls_R_factor_gt 0.0552
_refine_ls_shift/su_max 0.001
_refine_ls_shift/su_mean 0.000
_refine_ls_structure_factor_coef Fsqd
_refine_ls_weighting_details 'w=1/[\s^2^(Fo^2^)+(0.0740P)^2^+0.6477P] where P=(Fo^2^+2Fc^2^)/3'
_refine_ls_weighting_scheme calc
_refine_ls_wR_factor_gt 0.1262
_refine_ls_wR_factor_ref 0.1447
_reflns_number_gt 7441
_reflns_number_total 11400
_reflns_threshold_expression >2sigma(I)
_cod_data_source_file ic0613311sup1.cif
_cod_data_source_block jz21
_cod_depositor_comments
;
The following automatic conversions were performed:

'_refine_ls_weighting_scheme' value 'calc
w=1/[\s^2^(Fo^2^)+(0.0740P)^2^+0.6477P] where P=(Fo^2^+2Fc^2^)/3' was
changed to 'calc'. New tag '_refine_ls_weighting_details' was
created. The value of the new tag was set to
'w=1/[\s^2^(Fo^2^)+(0.0740P)^2^+0.6477P] where P=(Fo^2^+2Fc^2^)/3'.

Automatic conversion script
Id: cif_fix_values 3143 2015-03-26 13:38:13Z robertas 
;
_cod_original_cell_volume 3473.2(5)
_cod_original_sg_symbol_H-M P-1
_cod_database_code 4333048

loop_
_symmetry_equiv_pos_as_xyz
'x, y, z'
'-x, -y, -z'

loop_
_atom_site_label
_atom_site_type_symbol
_atom_site_fract_x
_atom_site_fract_y
_atom_site_fract_z
_atom_site_U_iso_or_equiv
_atom_site_adp_type
_atom_site_occupancy
_atom_site_calc_flag
_atom_site_refinement_flags
_atom_site_disorder_assembly
_atom_site_disorder_group
K1 K 0.63117(7) 0.79770(6) 0.03920(4) 0.0328(2) Uani 1 d . . .
K2 K 0.41300(7) 1.03890(6) 0.20428(4) 0.0329(2) Uani 1 d . . .
K3 K 0.37226(8) 0.95352(6) 0.00905(5) 0.0444(2) Uani 1 d . . .
K4 K 0.38920(8) 0.69568(7) 0.05685(5) 0.0460(2) Uani 1 d . . .
S1 S 0.70015(7) 1.09206(7) 0.12564(5) 0.0323(2) Uani 1 d . . .
S2 S 0.59704(8) 0.76177(7) 0.21229(5) 0.0323(2) Uani 1 d . . .
S3 S 0.18269(8) 0.96256(7) 0.15003(5) 0.0322(2) Uani 1 d . . .
S4 S 0.73276(7) 0.69707(7) -0.11011(5) 0.0307(2) Uani 1 d . . .
O1 O 0.4179(2) 0.82539(18) 0.12011(12) 0.0314(6) Uani 1 d . . .
O2 O 0.59557(19) 0.94481(17) 0.11850(12) 0.0299(6) Uani 1 d . . .
O3 O 0.49029(19) 0.78872(18) -0.04835(13) 0.0313(6) Uani 1 d . . .
O4 O 0.68810(19) 0.90170(18) -0.08813(13) 0.0309(6) Uani 1 d . . .
N1 N 0.3034(6) 0.6191(6) 0.1992(4) 0.131(3) Uani 1 d . . .
N2 N 0.1655(3) 0.7510(3) 0.0479(2) 0.0629(11) Uani 1 d . . .
N3 N 0.5972(4) 0.4241(4) 0.0521(4) 0.105(2) Uani 1 d . . .
N4 N 0.8443(3) 0.6676(3) 0.0745(3) 0.0633(12) Uani 1 d . . .
N5 N 0.5645(9) 0.5776(8) 0.3711(5) 0.171(4) Uani 1 d . . .
N6 N 0.0959(11) 0.4366(10) 0.5169(8) 0.112(4) Uani 0.50 d P . .
H6 H 0.1591 0.3984 0.5251 0.134 Uiso 0.50 calc PR . .
C10 C 0.3851(3) 0.8505(2) 0.18577(18) 0.0260(8) Uani 1 d . . .
C11 C 0.2761(3) 0.9085(3) 0.21226(19) 0.0277(8) Uani 1 d . . .
C12 C 0.4553(3) 0.8240(3) 0.23944(19) 0.0281(8) Uani 1 d . . .
C13 C 0.2394(3) 0.9251(3) 0.28544(19) 0.0342(9) Uani 1 d . . .
H13 H 0.1657 0.9599 0.3004 0.041 Uiso 1 calc R . .
C14 C 0.4153(3) 0.8439(3) 0.31237(19) 0.0330(9) Uani 1 d . . .
H14 H 0.4640 0.8233 0.3455 0.040 Uiso 1 calc R . .
C15 C 0.3066(3) 0.8928(3) 0.33760(19) 0.0353(9) Uani 1 d . . .
C16 C 0.2584(4) 0.9052(4) 0.4189(2) 0.0507(12) Uani 1 d . . .
C17 C 0.3457(5) 0.8835(5) 0.4656(3) 0.0822(19) Uani 1 d . . .
H17A H 0.3950 0.8199 0.4599 0.123 Uiso 1 calc R . .
H17B H 0.3113 0.8895 0.5164 0.123 Uiso 1 calc R . .
H17C H 0.3865 0.9274 0.4502 0.123 Uiso 1 calc R . .
C18 C 0.1925(6) 0.8376(6) 0.4465(3) 0.108(3) Uani 1 d . . .
H18A H 0.2400 0.7736 0.4401 0.162 Uiso 1 calc R . .
H18B H 0.1340 0.8525 0.4191 0.162 Uiso 1 calc R . .
H18C H 0.1618 0.8440 0.4978 0.162 Uiso 1 calc R . .
C19 C 0.1817(6) 1.0050(5) 0.4293(3) 0.109(3) Uani 1 d . . .
H19A H 0.1519 1.0112 0.4807 0.164 Uiso 1 calc R . .
H19B H 0.1227 1.0184 0.4025 0.164 Uiso 1 calc R . .
H19C H 0.2218 1.0490 0.4112 0.164 Uiso 1 calc R . .
C20 C 0.6534(3) 0.9251(3) 0.16969(18) 0.0268(8) Uani 1 d . . .
C21 C 0.6630(3) 0.8433(3) 0.22023(19) 0.0277(8) Uani 1 d . . .
C22 C 0.7103(3) 0.9848(3) 0.18176(19) 0.0287(8) Uani 1 d . . .
C23 C 0.7275(3) 0.8229(3) 0.27337(19) 0.0354(9) Uani 1 d . . .
H23 H 0.7324 0.7678 0.3047 0.043 Uiso 1 calc R . .
C24 C 0.7741(3) 0.9613(3) 0.2355(2) 0.0360(9) Uani 1 d . . .
H24 H 0.8113 1.0021 0.2403 0.043 Uiso 1 calc R . .
C25 C 0.7852(3) 0.8800(3) 0.2824(2) 0.0383(10) Uani 1 d . . .
C26 C 0.8567(4) 0.8530(4) 0.3414(2) 0.0539(12) Uani 1 d . . .
C27A C 0.7991(10) 0.8269(10) 0.4128(7) 0.061(4) Uiso 0.50 d P A 1
H27A H 0.7310 0.8769 0.4257 0.092 Uiso 0.50 calc PR A 1
H27B H 0.8443 0.8169 0.4492 0.092 Uiso 0.50 calc PR A 1
H27C H 0.7838 0.7695 0.4108 0.092 Uiso 0.50 calc PR A 1
C27B C 0.7755(12) 0.8620(12) 0.4180(8) 0.077(4) Uiso 0.50 d P A 2
H27D H 0.7313 0.8217 0.4221 0.115 Uiso 0.50 calc PR A 2
H27E H 0.7284 0.9267 0.4215 0.115 Uiso 0.50 calc PR A 2
H27F H 0.8174 0.8432 0.4571 0.115 Uiso 0.50 calc PR A 2
C28A C 0.8898(9) 0.9435(8) 0.3534(6) 0.052(2) Uiso 0.50 d P A 1
H28A H 0.9302 0.9635 0.3080 0.078 Uiso 0.50 calc PR A 1
H28B H 0.9348 0.9258 0.3908 0.078 Uiso 0.50 calc PR A 1
H28C H 0.8240 0.9948 0.3685 0.078 Uiso 0.50 calc PR A 1
C28B C 0.9317(11) 0.9078(10) 0.3330(7) 0.083(4) Uiso 0.50 d P A 2
H28D H 0.9746 0.8867 0.3716 0.124 Uiso 0.50 calc PR A 2
H28E H 0.8898 0.9739 0.3358 0.124 Uiso 0.50 calc PR A 2
H28F H 0.9801 0.8990 0.2860 0.124 Uiso 0.50 calc PR A 2
C29A C 0.9619(12) 0.7828(11) 0.3190(8) 0.090(4) Uiso 0.50 d P A 1
H29B H 0.9515 0.7230 0.3180 0.134 Uiso 0.50 calc PR A 1
H29C H 1.0093 0.7762 0.3534 0.134 Uiso 0.50 calc PR A 1
H29A H 0.9950 0.8025 0.2708 0.134 Uiso 0.50 calc PR A 1
C29B C 0.9342(10) 0.7490(9) 0.3342(7) 0.072(3) Uiso 0.50 d P A 2
H29D H 0.8909 0.7082 0.3370 0.109 Uiso 0.50 calc PR A 2
H29E H 0.9758 0.7294 0.3735 0.109 Uiso 0.50 calc PR A 2
H29F H 0.9839 0.7451 0.2877 0.109 Uiso 0.50 calc PR A 2
C30 C 0.4859(3) 1.2093(2) 0.11853(19) 0.0267(8) Uani 1 d . . .
C31 C 0.3790(3) 1.2514(3) 0.15809(18) 0.0271(8) Uani 1 d . . .
C32 C 0.5653(3) 1.1622(3) 0.16468(19) 0.0279(8) Uani 1 d . . .
C33 C 0.5414(3) 1.1662(3) 0.23983(19) 0.0318(8) Uani 1 d . . .
H33 H 0.5978 1.1371 0.2668 0.038 Uiso 1 calc R . .
C34 C 0.3566(3) 1.2529(3) 0.2337(2) 0.0327(9) Uani 1 d . . .
H34 H 0.2846 1.2829 0.2565 0.039 Uiso 1 calc R . .
C35 C 0.4366(3) 1.2118(3) 0.2770(2) 0.0343(9) Uani 1 d . . .
C36 C 0.4157(4) 1.2159(4) 0.3599(2) 0.0520(12) Uani 1 d . . .
C37A C 0.3016(8) 1.2679(8) 0.3914(5) 0.040(3) Uiso 0.50 d P B 1
H37A H 0.2526 1.2400 0.3793 0.060 Uiso 0.50 calc PR B 1
H37B H 0.2836 1.3331 0.3715 0.060 Uiso 0.50 calc PR B 1
H37C H 0.2937 1.2649 0.4440 0.060 Uiso 0.50 calc PR B 1
C37B C 0.2868(10) 1.2431(10) 0.3925(7) 0.065(4) Uiso 0.50 d P B 2
H37D H 0.2480 1.3018 0.3677 0.097 Uiso 0.50 calc PR B 2
H37E H 0.2744 1.2500 0.4443 0.097 Uiso 0.50 calc PR B 2
H37F H 0.2603 1.1938 0.3853 0.097 Uiso 0.50 calc PR B 2
C38A C 0.4460(9) 1.1073(8) 0.3961(6) 0.054(3) Uiso 0.50 d P B 1
H38A H 0.5207 1.0726 0.3759 0.081 Uiso 0.50 calc PR B 1
H38B H 0.3969 1.0784 0.3854 0.081 Uiso 0.50 calc PR B 1
H38C H 0.4383 1.1064 0.4485 0.081 Uiso 0.50 calc PR B 1
C38B C 0.4746(11) 1.1280(9) 0.3985(7) 0.065(3) Uiso 0.50 d P B 2
H38D H 0.4582 1.1349 0.4505 0.098 Uiso 0.50 calc PR B 2
H38E H 0.5525 1.1138 0.3812 0.098 Uiso 0.50 calc PR B 2
H38F H 0.4518 1.0772 0.3895 0.098 Uiso 0.50 calc PR B 2
C39A C 0.4863(10) 1.2595(9) 0.3816(6) 0.058(3) Uiso 0.50 d P B 1
H39A H 0.5620 1.2276 0.3614 0.087 Uiso 0.50 calc PR B 1
H39B H 0.4766 1.2545 0.4343 0.087 Uiso 0.50 calc PR B 1
H39C H 0.4666 1.3253 0.3632 0.087 Uiso 0.50 calc PR B 1
C39B C 0.4646(13) 1.2977(11) 0.3699(8) 0.085(4) Uiso 0.50 d P B 2
H39D H 0.4275 1.3563 0.3443 0.127 Uiso 0.50 calc PR B 2
H39E H 0.5422 1.2790 0.3501 0.127 Uiso 0.50 calc PR B 2
H39F H 0.4530 1.3060 0.4214 0.127 Uiso 0.50 calc PR B 2
C40 C 0.1467(3) 1.0836(3) 0.16501(19) 0.0301(8) Uani 1 d . . .
C41 C 0.2194(3) 1.1359(3) 0.13013(18) 0.0278(8) Uani 1 d . . .
C42 C 0.8165(3) 0.7694(3) -0.14792(18) 0.0277(8) Uani 1 d . . .
C43 C 0.9173(3) 0.7296(3) -0.1919(2) 0.0393(10) Uani 1 d . . .
H43 H 0.9379 0.6662 -0.2009 0.047 Uiso 1 calc R . .
C44 C 0.0468(3) 1.1263(3) 0.2084(2) 0.0417(10) Uani 1 d . . .
H44 H 0.0011 1.0900 0.2289 0.050 Uiso 1 calc R . .
C45 C 0.9886(3) 0.7801(3) -0.2230(2) 0.0435(10) Uani 1 d . . .
C46 C 1.0991(4) 0.7350(4) -0.2719(3) 0.0658(15) Uani 1 d . . .
C47A C 1.0678(15) 0.6988(15) -0.3392(10) 0.076(5) Uiso 0.33 d P C 1
H47A H 1.0229 0.7523 -0.3659 0.114 Uiso 0.33 calc PR C 1
H47B H 1.0278 0.6551 -0.3198 0.114 Uiso 0.33 calc PR C 1
H47C H 1.1342 0.6678 -0.3718 0.114 Uiso 0.33 calc PR C 1
C47B C 1.0764(19) 0.7611(19) -0.3531(12) 0.096(6) Uiso 0.33 d P C 2
H47D H 1.0227 0.7342 -0.3592 0.144 Uiso 0.33 calc PR C 2
H47E H 1.1437 0.7362 -0.3870 0.144 Uiso 0.33 calc PR C 2
H47F H 1.0489 0.8289 -0.3626 0.144 Uiso 0.33 calc PR C 2
C47C C 1.1144(15) 0.7881(13) -0.3397(10) 0.065(4) Uiso 0.33 d P C 3
H47G H 1.1849 0.7568 -0.3682 0.098 Uiso 0.33 calc PR C 3
H47H H 1.1116 0.8502 -0.3313 0.098 Uiso 0.33 calc PR C 3
H47I H 1.0571 0.7937 -0.3661 0.098 Uiso 0.33 calc PR C 3
C48A C 1.1547(14) 0.8043(11) -0.3130(10) 0.061(4) Uiso 0.33 d P C 1
H48A H 1.1042 0.8534 -0.3394 0.091 Uiso 0.33 calc PR C 1
H48B H 1.2183 0.7720 -0.3471 0.091 Uiso 0.33 calc PR C 1
H48C H 1.1771 0.8320 -0.2787 0.091 Uiso 0.33 calc PR C 1
C48B C 1.1826(17) 0.7760(16) -0.2699(13) 0.087(6) Uiso 0.33 d P C 2
H48D H 1.1551 0.8435 -0.2812 0.130 Uiso 0.33 calc PR C 2
H48E H 1.2472 0.7492 -0.3055 0.130 Uiso 0.33 calc PR C 2
H48F H 1.2013 0.7627 -0.2216 0.130 Uiso 0.33 calc PR C 2
C48C C 1.1940(13) 0.7420(12) -0.2283(9) 0.059(4) Uiso 0.33 d P C 3
H48G H 1.1889 0.7071 -0.1808 0.089 Uiso 0.33 calc PR C 3
H48H H 1.1815 0.8073 -0.2223 0.089 Uiso 0.33 calc PR C 3
H48I H 1.2662 0.7156 -0.2567 0.089 Uiso 0.33 calc PR C 3
C49A C 1.1675(14) 0.6585(13) -0.2313(10) 0.070(5) Uiso 0.33 d P C 1
H49A H 1.1265 0.6174 -0.2061 0.105 Uiso 0.33 calc PR C 1
H49B H 1.1917 0.6831 -0.1960 0.105 Uiso 0.33 calc PR C 1
H49C H 1.2306 0.6233 -0.2645 0.105 Uiso 0.33 calc PR C 1
C49B C 1.1444(12) 0.6288(10) -0.2556(8) 0.042(3) Uiso 0.33 d P C 2
H49D H 1.0894 0.6009 -0.2573 0.063 Uiso 0.33 calc PR C 2
H49E H 1.1637 0.6146 -0.2075 0.063 Uiso 0.33 calc PR C 2
H49F H 1.2088 0.6034 -0.2918 0.063 Uiso 0.33 calc PR C 2
C49C C 1.1181(13) 0.6309(11) -0.2826(9) 0.055(4) Uiso 0.33 d P C 3
H49G H 1.1094 0.5959 -0.2353 0.083 Uiso 0.33 calc PR C 3
H49H H 1.1915 0.6035 -0.3092 0.083 Uiso 0.33 calc PR C 3
H49I H 1.0655 0.6281 -0.3099 0.083 Uiso 0.33 calc PR C 3
C50 C 0.2975(6) 0.6494(5) 0.2628(6) 0.109(3) Uani 1 d . . .
H50 H 0.3250 0.6985 0.2632 0.131 Uiso 1 calc R . .
C51 C 0.2544(9) 0.6131(7) 0.3255(5) 0.136(3) Uani 1 d . . .
H51 H 0.2544 0.6341 0.3698 0.163 Uiso 1 calc R . .
C52 C 0.2116(9) 0.5471(8) 0.3250(5) 0.142(4) Uani 1 d . . .
H52 H 0.1785 0.5223 0.3692 0.171 Uiso 1 calc R . .
C53 C 0.2146(7) 0.5152(6) 0.2628(6) 0.110(3) Uani 1 d . . .
H53 H 0.1833 0.4687 0.2618 0.132 Uiso 1 calc R . .
C54 C 0.2629(7) 0.5509(7) 0.2028(4) 0.121(3) Uani 1 d . . .
H54 H 0.2690 0.5258 0.1590 0.145 Uiso 1 calc R . .
C55 C 0.0838(5) 0.7784(5) 0.1027(3) 0.0783(17) Uani 1 d . . .
H55 H 0.0970 0.7566 0.1502 0.094 Uiso 1 calc R . .
C56 C -0.0181(5) 0.8360(5) 0.0948(5) 0.100(2) Uani 1 d . . .
H56 H -0.0737 0.8530 0.1356 0.121 Uiso 1 calc R . .
C57 C -0.0368(6) 0.8682(6) 0.0261(6) 0.121(3) Uani 1 d . . .
H57 H -0.1059 0.9089 0.0184 0.146 Uiso 1 calc R . .
C58 C 0.0454(7) 0.8408(6) -0.0314(5) 0.118(3) Uani 1 d . . .
H58 H 0.0346 0.8625 -0.0794 0.142 Uiso 1 calc R . .
C59 C 0.1431(5) 0.7818(5) -0.0178(3) 0.0789(18) Uani 1 d . . .
H59 H 0.1987 0.7613 -0.0579 0.095 Uiso 1 calc R . .
C60 C 0.5570(6) 0.4148(4) 0.1224(5) 0.094(2) Uani 1 d . . .
H60 H 0.5177 0.3724 0.1389 0.113 Uiso 1 calc R . .
C61 C 0.5699(8) 0.4635(6) 0.1710(4) 0.116(3) Uani 1 d . . .
H61 H 0.5412 0.4545 0.2207 0.139 Uiso 1 calc R . .
C62 C 0.6242(7) 0.5250(5) 0.1478(5) 0.104(2) Uani 1 d . . .
H62 H 0.6348 0.5591 0.1814 0.125 Uiso 1 calc R . .
C63 C 0.6630(5) 0.5379(4) 0.0778(5) 0.0816(19) Uani 1 d . . .
H63 H 0.7007 0.5815 0.0607 0.098 Uiso 1 calc R . .
C64 C 0.6474(5) 0.4879(6) 0.0320(4) 0.097(2) Uani 1 d . . .
H64 H 0.6737 0.4985 -0.0180 0.116 Uiso 1 calc R . .
C65 C 0.8686(4) 0.6236(4) 0.1376(3) 0.0687(15) Uani 1 d . . .
H65 H 0.8127 0.6326 0.1788 0.082 Uiso 1 calc R . .
C66 C 0.9716(5) 0.5653(4) 0.1461(4) 0.0753(17) Uani 1 d . . .
H66 H 0.9855 0.5365 0.1924 0.090 Uiso 1 calc R . .
C67 C 1.0527(4) 0.5501(4) 0.0867(4) 0.0752(17) Uani 1 d . . .
H67 H 1.1230 0.5087 0.0908 0.090 Uiso 1 calc R . .
C68 C 1.0308(4) 0.5955(4) 0.0210(4) 0.0717(16) Uani 1 d . . .
H68 H 1.0858 0.5876 -0.0208 0.086 Uiso 1 calc R . .
C69 C 0.9259(4) 0.6534(4) 0.0177(3) 0.0687(15) Uani 1 d . . .
H69 H 0.9109 0.6849 -0.0277 0.082 Uiso 1 calc R . .
C70 C 0.6161(8) 0.4315(6) 0.4374(5) 0.114(3) Uani 1 d . . .
H70 H 0.6129 0.3700 0.4473 0.137 Uiso 1 calc R . .
C71 C 0.5641(8) 0.4881(7) 0.3865(5) 0.121(3) Uani 1 d . . .
H71 H 0.5264 0.4655 0.3607 0.146 Uiso 1 calc R . .
C72 C 0.6719(8) 0.4586(8) 0.4743(5) 0.128(3) Uani 1 d . . .
H72 H 0.7089 0.4182 0.5101 0.153 Uiso 1 calc R . .
C73 C 0.6204(10) 0.6074(8) 0.4082(8) 0.147(4) Uani 1 d . . .
H73 H 0.6219 0.6695 0.3990 0.177 Uiso 1 calc R . .
C74 C 0.6729(9) 0.5500(10) 0.4574(7) 0.150(4) Uani 1 d . . .
H74 H 0.7128 0.5718 0.4820 0.180 Uiso 1 calc R . .
C75 C 0.0330(11) 0.4155(8) 0.4815(8) 0.169(5) Uani 1 d . . .
H75 H 0.0508 0.3534 0.4702 0.203 Uiso 1 calc R . .
C76 C -0.0529(11) 0.4793(12) 0.4620(7) 0.188(5) Uani 1 d . . .
H76 H -0.0870 0.4630 0.4297 0.226 Uiso 1 calc R . .

loop_
_atom_site_aniso_label
_atom_site_aniso_U_11
_atom_site_aniso_U_22
_atom_site_aniso_U_33
_atom_site_aniso_U_23
_atom_site_aniso_U_13
_atom_site_aniso_U_12
K1 0.0358(5) 0.0343(5) 0.0287(4) -0.0034(3) -0.0062(3) -0.0115(4)
K2 0.0368(5) 0.0273(5) 0.0362(5) -0.0015(3) -0.0090(4) -0.0115(4)
K3 0.0714(7) 0.0276(5) 0.0254(4) -0.0017(3) -0.0062(4) -0.0069(4)
K4 0.0500(6) 0.0504(6) 0.0464(5) -0.0061(4) -0.0030(4) -0.0301(5)
S1 0.0291(5) 0.0312(6) 0.0359(5) -0.0005(4) -0.0034(4) -0.0112(4)
S2 0.0358(5) 0.0250(5) 0.0339(5) 0.0024(4) -0.0089(4) -0.0077(4)
S3 0.0355(5) 0.0321(6) 0.0331(5) 0.0004(4) -0.0135(4) -0.0130(4)
S4 0.0318(5) 0.0243(5) 0.0328(5) -0.0008(4) -0.0080(4) -0.0043(4)
O1 0.0405(15) 0.0323(16) 0.0226(13) -0.0013(10) -0.0076(11) -0.0124(12)
O2 0.0357(14) 0.0296(15) 0.0250(13) 0.0009(10) -0.0116(11) -0.0089(11)
O3 0.0351(14) 0.0301(15) 0.0247(13) -0.0014(10) -0.0018(11) -0.0083(11)
O4 0.0306(14) 0.0292(15) 0.0307(14) -0.0066(11) -0.0005(11) -0.0084(11)
N1 0.126(5) 0.212(8) 0.091(5) 0.079(5) -0.054(4) -0.117(6)
N2 0.048(2) 0.075(3) 0.067(3) -0.010(2) -0.007(2) -0.023(2)
N3 0.068(3) 0.106(5) 0.162(6) -0.089(4) 0.010(4) -0.042(3)
N4 0.041(2) 0.066(3) 0.077(3) 0.002(2) -0.025(2) -0.005(2)
N5 0.221(11) 0.143(9) 0.135(7) 0.021(6) 0.007(7) -0.080(8)
N6 0.081(9) 0.072(10) 0.163(13) -0.036(8) -0.027(9) 0.012(7)
C10 0.036(2) 0.020(2) 0.0250(19) 0.0040(14) -0.0079(15) -0.0144(16)
C11 0.033(2) 0.027(2) 0.0281(19) 0.0032(15) -0.0103(15) -0.0155(16)
C12 0.0302(19) 0.025(2) 0.0298(19) 0.0003(15) -0.0064(15) -0.0101(16)
C13 0.037(2) 0.039(2) 0.026(2) -0.0006(16) -0.0021(16) -0.0142(18)
C14 0.043(2) 0.030(2) 0.028(2) 0.0040(16) -0.0130(17) -0.0130(18)
C15 0.041(2) 0.042(3) 0.0240(19) -0.0023(16) -0.0046(16) -0.0156(19)
C16 0.055(3) 0.074(4) 0.020(2) -0.009(2) -0.0067(19) -0.015(2)
C17 0.078(4) 0.131(6) 0.030(3) -0.023(3) -0.014(2) -0.015(4)
C18 0.138(6) 0.181(8) 0.032(3) -0.001(4) 0.012(3) -0.106(6)
C19 0.102(5) 0.129(6) 0.058(4) -0.047(4) -0.018(3) 0.030(4)
C20 0.0225(18) 0.029(2) 0.0240(18) -0.0049(14) -0.0010(14) -0.0027(15)
C21 0.0276(19) 0.024(2) 0.0299(19) -0.0006(15) -0.0068(15) -0.0062(15)
C22 0.0257(18) 0.029(2) 0.0295(19) -0.0012(15) -0.0030(15) -0.0087(16)
C23 0.038(2) 0.038(2) 0.0247(19) 0.0047(16) -0.0082(16) -0.0067(18)
C24 0.031(2) 0.045(3) 0.034(2) -0.0063(18) -0.0070(16) -0.0124(18)
C25 0.030(2) 0.049(3) 0.032(2) 0.0010(18) -0.0090(17) -0.0080(19)
C26 0.051(3) 0.073(4) 0.042(3) 0.010(2) -0.025(2) -0.022(2)
C30 0.036(2) 0.017(2) 0.030(2) -0.0015(14) -0.0052(16) -0.0121(15)
C31 0.0309(19) 0.024(2) 0.0261(19) -0.0018(14) -0.0052(15) -0.0081(15)
C32 0.0292(19) 0.027(2) 0.030(2) -0.0033(15) -0.0027(15) -0.0130(16)
C33 0.037(2) 0.030(2) 0.032(2) -0.0056(16) -0.0117(17) -0.0106(17)
C34 0.037(2) 0.029(2) 0.031(2) -0.0085(16) -0.0021(16) -0.0092(17)
C35 0.042(2) 0.033(2) 0.027(2) -0.0074(16) -0.0059(17) -0.0107(18)
C36 0.057(3) 0.064(3) 0.029(2) -0.009(2) -0.011(2) -0.008(2)
C40 0.030(2) 0.028(2) 0.031(2) -0.0009(15) -0.0083(16) -0.0068(16)
C41 0.0290(19) 0.033(2) 0.0197(17) -0.0026(14) -0.0079(15) -0.0062(16)
C42 0.0294(19) 0.025(2) 0.0266(19) -0.0002(14) -0.0086(15) -0.0053(15)
C43 0.036(2) 0.033(2) 0.043(2) -0.0063(18) -0.0064(18) -0.0018(18)
C44 0.036(2) 0.046(3) 0.041(2) 0.0018(19) -0.0051(18) -0.014(2)
C45 0.034(2) 0.043(3) 0.042(2) -0.0009(19) 0.0027(18) -0.0059(19)
C46 0.051(3) 0.057(4) 0.068(3) -0.008(3) 0.018(2) -0.007(2)
C50 0.119(6) 0.060(5) 0.174(9) 0.039(5) -0.076(6) -0.051(4)
C51 0.211(11) 0.101(8) 0.103(7) -0.034(5) -0.007(6) -0.063(7)
C52 0.200(11) 0.126(9) 0.098(7) 0.016(6) 0.013(6) -0.084(8)
C53 0.128(7) 0.082(6) 0.135(7) 0.014(5) -0.035(6) -0.056(5)
C54 0.141(7) 0.185(10) 0.075(5) -0.015(5) -0.030(5) -0.092(7)
C55 0.069(4) 0.092(5) 0.071(4) -0.032(3) -0.015(3) -0.010(3)
C56 0.060(4) 0.097(6) 0.132(7) -0.055(5) -0.012(4) 0.006(4)
C57 0.066(5) 0.105(6) 0.178(9) 0.013(6) -0.057(6) 0.002(4)
C58 0.087(5) 0.143(8) 0.112(6) 0.051(5) -0.040(5) -0.033(5)
C59 0.069(4) 0.104(5) 0.064(4) 0.016(3) -0.005(3) -0.043(4)
C60 0.080(5) 0.051(4) 0.157(8) -0.007(4) -0.018(5) -0.032(3)
C61 0.174(8) 0.111(7) 0.090(5) 0.010(5) -0.036(5) -0.081(6)
C62 0.146(7) 0.086(6) 0.111(6) -0.023(5) -0.049(5) -0.054(5)
C63 0.070(4) 0.051(4) 0.140(6) -0.006(4) -0.036(4) -0.030(3)
C64 0.070(4) 0.128(7) 0.102(5) -0.047(5) 0.014(4) -0.045(4)
C65 0.051(3) 0.061(4) 0.088(4) 0.005(3) -0.016(3) -0.012(3)
C66 0.062(4) 0.062(4) 0.100(5) 0.020(3) -0.040(3) -0.014(3)
C67 0.044(3) 0.057(4) 0.115(5) -0.007(3) -0.024(3) 0.001(3)
C68 0.047(3) 0.078(4) 0.089(4) -0.026(3) -0.010(3) -0.013(3)
C69 0.056(3) 0.082(4) 0.076(4) -0.005(3) -0.027(3) -0.023(3)
C70 0.132(7) 0.075(6) 0.089(6) 0.002(5) 0.024(5) -0.008(5)
C71 0.171(9) 0.104(7) 0.093(6) -0.007(5) -0.006(6) -0.061(6)
C72 0.132(8) 0.116(9) 0.095(6) -0.003(6) -0.023(5) 0.009(6)
C73 0.148(10) 0.108(9) 0.195(12) 0.019(8) -0.024(8) -0.070(7)
C74 0.146(9) 0.134(11) 0.181(11) -0.027(8) -0.053(8) -0.040(8)
C75 0.118(9) 0.106(9) 0.245(15) -0.024(9) 0.009(9) -0.009(8)
C76 0.127(10) 0.194(14) 0.213(13) -0.059(11) -0.021(9) -0.001(9)

loop_
_atom_type_symbol
_atom_type_description
_atom_type_scat_dispersion_real
_atom_type_scat_dispersion_imag
_atom_type_scat_source
C C 0.0015 0.0009 'International Tables Vol C Tables 4.2.6.8 and 6.1.1.4'
H H 0.0000 0.0000 'International Tables Vol C Tables 4.2.6.8 and 6.1.1.4'
N N 0.0030 0.0019 'International Tables Vol C Tables 4.2.6.8 and 6.1.1.4'
O O 0.0056 0.0036 'International Tables Vol C Tables 4.2.6.8 and 6.1.1.4'
S S 0.0826 0.0763 'International Tables Vol C Tables 4.2.6.8 and 6.1.1.4'
K K 0.1399 0.1562 'International Tables Vol C Tables 4.2.6.8 and 6.1.1.4'

loop_
_geom_angle_atom_site_label_1
_geom_angle_atom_site_label_2
_geom_angle_atom_site_label_3
_geom_angle
_geom_angle_site_symmetry_1
_geom_angle_site_symmetry_3
O2 K1 O4 90.38(8) . .
O2 K1 O3 124.78(8) . .
O4 K1 O3 77.77(7) . .
O2 K1 O1 76.16(7) . .
O4 K1 O1 125.96(8) . .
O3 K1 O1 69.08(7) . .
O2 K1 N4 101.51(10) . .
O4 K1 N4 104.38(11) . .
O3 K1 N4 133.70(11) . .
O1 K1 N4 129.45(11) . .
O2 K1 S2 61.62(5) . .
O4 K1 S2 150.08(6) . .
O3 K1 S2 125.77(6) . .
O1 K1 S2 60.72(5) . .
N4 K1 S2 73.73(9) . .
O2 K1 S4 149.68(6) . .
O4 K1 S4 60.48(6) . .
O3 K1 S4 60.80(5) . .
O1 K1 S4 126.50(6) . .
N4 K1 S4 79.81(9) . .
S2 K1 S4 143.94(4) . .
O2 K1 C20 19.87(7) . .
O4 K1 C20 100.89(8) . .
O3 K1 C20 143.35(8) . .
O1 K1 C20 83.69(8) . .
N4 K1 C20 82.56(11) . .
S2 K1 C20 49.23(6) . .
S4 K1 C20 149.60(6) . .
O2 K1 K3 76.15(6) . .
O4 K1 K3 78.43(6) . .
O3 K1 K3 48.70(5) . .
O1 K1 K3 47.59(5) . .
N4 K1 K3 176.44(9) . .
S2 K1 K3 102.74(3) . .
S4 K1 K3 103.58(3) . .
C20 K1 K3 94.82(6) . .
O2 K1 K3 45.81(5) . 2_675
O4 K1 K3 44.95(5) . 2_675
O3 K1 K3 100.61(6) . 2_675
O1 K1 K3 100.77(6) . 2_675
N4 K1 K3 113.25(9) . 2_675
S2 K1 K3 107.32(3) . 2_675
S4 K1 K3 105.41(3) . 2_675
C20 K1 K3 59.88(6) . 2_675
K3 K1 K3 67.12(3) . 2_675
O2 K1 K4 117.73(6) . .
O4 K1 K4 119.63(6) . .
O3 K1 K4 41.96(5) . .
O1 K1 K4 41.66(5) . .
N4 K1 K4 118.46(9) . .
S2 K1 K4 85.11(3) . .
S4 K1 K4 86.45(3) . .
C20 K1 K4 123.82(6) . .
K3 K1 K4 61.10(3) . .
K3 K1 K4 128.22(3) 2_675 .
O2 K1 K2 25.17(5) . .
O4 K1 K2 102.96(6) . .
O3 K1 K2 105.76(6) . .
O1 K1 K2 51.18(5) . .
N4 K1 K2 118.17(9) . .
S2 K1 K2 56.14(2) . .
S4 K1 K2 159.41(3) . .
C20 K1 K2 38.15(6) . .
K3 K1 K2 58.72(2) . .
K3 K1 K2 59.64(2) 2_675 .
K4 K1 K2 92.60(2) . .
O2 K2 O4 90.05(7) . 2_675
O2 K2 C41 115.45(8) . .
O4 K2 C41 25.57(8) 2_675 .
O2 K2 C20 25.31(8) . .
O4 K2 C20 115.05(8) 2_675 .
C41 K2 C20 140.59(10) . .
O2 K2 C11 99.50(9) . .
O4 K2 C11 74.72(8) 2_675 .
C41 K2 C11 69.22(10) . .
C20 K2 C11 108.76(10) . .
O2 K2 C10 73.79(9) . .
O4 K2 C10 82.47(8) 2_675 .
C41 K2 C10 87.43(10) . .
C20 K2 C10 82.20(10) . .
C11 K2 C10 26.80(9) . .
O2 K2 C12 70.38(9) . .
O4 K2 C12 109.04(9) 2_675 .
C41 K2 C12 113.26(10) . .
C20 K2 C12 67.39(10) . .
C11 K2 C12 45.68(9) . .
C10 K2 C12 26.92(9) . .
O2 K2 C32 72.09(9) . .
O4 K2 C32 97.63(9) 2_675 .
C41 K2 C32 107.31(10) . .
C20 K2 C32 66.77(10) . .
C11 K2 C32 168.89(10) . .
C10 K2 C32 145.88(10) . .
C12 K2 C32 133.35(10) . .
O2 K2 C31 106.14(9) . .
O4 K2 C31 68.69(8) 2_675 .
C41 K2 C31 66.20(10) . .
C20 K2 C31 110.34(10) . .
C11 K2 C31 134.72(10) . .
C10 K2 C31 151.14(9) . .
C12 K2 C31 176.04(10) . .
C32 K2 C31 45.22(9) . .
O2 K2 C30 80.24(9) . .
O4 K2 C30 72.28(8) 2_675 .
C41 K2 C30 81.02(10) . .
C20 K2 C30 85.14(10) . .
C11 K2 C30 146.99(9) . .
C10 K2 C30 143.54(9) . .
C12 K2 C30 150.54(10) . .
C32 K2 C30 26.49(9) . .
C31 K2 C30 26.23(9) . .
O2 K2 C34 123.20(9) . .
O4 K2 C34 88.98(9) 2_675 .
C41 K2 C34 77.87(10) . .
C20 K2 C34 116.66(10) . .
C11 K2 C34 134.44(10) . .
C10 K2 C34 161.14(10) . .
C12 K2 C34 158.26(10) . .
C32 K2 C34 51.86(10) . .
C31 K2 C34 25.52(9) . .
C30 K2 C34 45.85(9) . .
O2 K2 C33 88.99(9) . .
O4 K2 C33 117.23(9) 2_675 .
C41 K2 C33 117.62(10) . .
C20 K2 C33 74.54(10) . .
C11 K2 C33 165.56(9) . .
C10 K2 C33 154.26(10) . .
C12 K2 C33 129.10(10) . .
C32 K2 C33 25.35(9) . .
C31 K2 C33 51.72(9) . .
C30 K2 C33 45.82(9) . .
C34 K2 C33 43.45(10) . .
O4 K3 O1 94.58(8) 2_675 .
O4 K3 O2 94.25(8) 2_675 2_675
O1 K3 O2 159.14(9) . 2_675
O4 K3 O3 160.98(8) 2_675 .
O1 K3 O3 73.11(8) . .
O2 K3 O3 93.12(8) 2_675 .
O4 K3 S1 135.87(7) 2_675 2_675
O1 K3 S1 120.87(6) . 2_675
O2 K3 S1 62.30(6) 2_675 2_675
O3 K3 S1 62.72(6) . 2_675
O4 K3 S3 62.10(6) 2_675 .
O1 K3 S3 62.52(6) . .
O2 K3 S3 137.93(6) 2_675 .
O3 K3 S3 120.83(6) . .
S1 K3 S3 109.47(4) 2_675 .
O4 K3 C10 76.17(8) 2_675 .
O1 K3 C10 18.93(8) . .
O2 K3 C10 162.83(8) 2_675 .
O3 K3 C10 92.04(8) . .
S1 K3 C10 134.07(7) 2_675 .
S3 K3 C10 49.36(6) . .
O4 K3 C30 162.82(9) 2_675 2_675
O1 K3 C30 92.40(8) . 2_675
O2 K3 C30 74.33(8) 2_675 2_675
O3 K3 C30 19.31(7) . 2_675
S1 K3 C30 49.73(6) 2_675 2_675
S3 K3 C30 134.70(7) . 2_675
C10 K3 C30 111.32(9) . 2_675
O4 K3 K1 109.85(6) 2_675 .
O1 K3 K1 51.83(6) . .
O2 K3 K1 107.33(6) 2_675 .
O3 K3 K1 51.15(6) . .
S1 K3 K1 112.65(3) 2_675 .
S3 K3 K1 113.22(3) . .
C10 K3 K1 64.06(6) . .
C30 K3 K1 63.15(6) 2_675 .
O4 K3 K1 47.76(6) 2_675 2_675
O1 K3 K1 135.93(6) . 2_675
O2 K3 K1 46.90(6) 2_675 2_675
O3 K3 K1 134.49(6) . 2_675
S1 K3 K1 103.20(3) 2_675 2_675
S3 K3 K1 104.68(3) . 2_675
C10 K3 K1 120.62(6) . 2_675
C30 K3 K1 118.44(6) 2_675 2_675
K1 K3 K1 112.88(3) . 2_675
O4 K3 K4 133.06(6) 2_675 .
O1 K3 K4 43.37(6) . .
O2 K3 K4 132.57(6) 2_675 .
O3 K3 K4 43.74(5) . .
S1 K3 K4 77.57(3) 2_675 .
S3 K3 K4 77.15(3) . .
C10 K3 K4 59.26(6) . .
C30 K3 K4 60.23(6) 2_675 .
K1 K3 K4 64.73(3) . .
K1 K3 K4 177.54(4) 2_675 .
O4 K3 K3 71.01(6) 2_675 2_675
O1 K3 K3 97.09(6) . 2_675
O2 K3 K3 68.14(6) 2_675 2_675
O3 K3 K3 95.68(6) . 2_675
S1 K3 K3 123.40(4) 2_675 2_675
S3 K3 K3 125.58(4) . 2_675
C10 K3 K3 95.06(6) . 2_675
C30 K3 K3 92.57(7) 2_675 2_675
K1 K3 K3 58.78(3) . 2_675
K1 K3 K3 54.10(3) 2_675 2_675
K4 K3 K3 123.50(4) . 2_675
O1 K4 O3 74.37(8) . .
O1 K4 N2 107.79(11) . .
O3 K4 N2 110.01(11) . .
O1 K4 N3 161.12(16) . 2_665
O3 K4 N3 86.93(17) . 2_665
N2 K4 N3 80.74(14) . 2_665
O1 K4 N1 89.4(2) . .
O3 K4 N1 162.91(18) . .
N2 K4 N1 79.70(16) . .
N3 K4 N1 108.9(3) 2_665 .
O1 K4 K3 43.81(6) . .
O3 K4 K3 44.91(6) . .
N2 K4 K3 87.80(10) . .
N3 K4 K3 122.15(17) 2_665 .
N1 K4 K3 124.4(2) . .
O1 K4 K1 45.53(6) . .
O3 K4 K1 45.05(6) . .
N2 K4 K1 141.96(10) . .
N3 K4 K1 117.98(12) 2_665 .
N1 K4 K1 118.91(15) . .
K3 K4 K1 54.17(2) . .
C22 S1 C32 99.95(16) . .
C22 S1 K3 99.70(12) . 2_675
C32 S1 K3 94.81(12) . 2_675
C12 S2 C21 103.64(17) . .
C12 S2 K1 102.64(12) . .
C21 S2 K1 92.92(12) . .
C40 S3 C11 100.75(17) . .
C40 S3 K3 99.17(12) . .
C11 S3 K3 94.26(12) . .
C31 S4 C42 101.33(16) 2_675 .
C31 S4 K1 100.26(12) 2_675 .
C42 S4 K1 95.27(12) . .
C10 O1 K4 131.8(2) . .
C10 O1 K3 119.2(2) . .
K4 O1 K3 92.82(8) . .
C10 O1 K1 125.2(2) . .
K4 O1 K1 92.80(8) . .
K3 O1 K1 80.58(7) . .
C20 O2 K2 93.23(19) . .
C20 O2 K3 126.4(2) . 2_675
K2 O2 K3 110.43(9) . 2_675
C20 O2 K1 114.5(2) . .
K2 O2 K1 129.02(10) . .
K3 O2 K1 87.29(7) 2_675 .
C30 O3 K4 135.4(2) 2_675 .
C30 O3 K3 116.8(2) 2_675 .
K4 O3 K3 91.36(8) . .
C30 O3 K1 123.8(2) 2_675 .
K4 O3 K1 92.99(8) . .
K3 O3 K1 80.15(7) . .
C41 O4 K3 129.7(2) 2_675 2_675
C41 O4 K2 90.87(19) 2_675 2_675
K3 O4 K2 106.88(9) 2_675 2_675
C41 O4 K1 117.8(2) 2_675 .
K3 O4 K1 87.28(7) 2_675 .
K2 O4 K1 128.54(9) 2_675 .
C54 N1 C50 115.3(6) . .
C54 N1 K4 118.9(6) . .
C50 N1 K4 125.7(6) . .
C59 N2 C55 115.8(5) . .
C59 N2 K4 114.9(3) . .
C55 N2 K4 125.0(4) . .
C60 N3 C64 115.7(6) . .
C60 N3 K4 126.6(5) . 2_665
C64 N3 K4 117.2(5) . 2_665
C65 N4 C69 116.3(4) . .
C65 N4 K1 129.6(4) . .
C69 N4 K1 114.1(3) . .
C73 N5 C71 118.0(11) . .
C76 N6 C75 112.3(13) 2_566 .
O1 C10 C11 123.5(3) . .
O1 C10 C12 123.1(3) . .
C11 C10 C12 113.4(3) . .
O1 C10 K2 114.0(2) . .
C11 C10 K2 76.3(2) . .
C12 C10 K2 77.1(2) . .
O1 C10 K3 41.83(16) . .
C11 C10 K3 91.9(2) . .
C12 C10 K3 141.2(2) . .
K2 C10 K3 81.38(8) . .
C13 C11 C10 122.1(3) . .
C13 C11 S3 118.1(3) . .
C10 C11 S3 119.9(3) . .
C13 C11 K2 87.0(2) . .
C10 C11 K2 76.90(19) . .
S3 C11 K2 106.57(15) . .
C14 C12 C10 122.1(3) . .
C14 C12 S2 119.1(3) . .
C10 C12 S2 118.9(3) . .
C14 C12 K2 86.1(2) . .
C10 C12 K2 76.0(2) . .
S2 C12 K2 109.83(15) . .
C11 C13 C15 123.2(4) . .
C11 C13 K2 68.3(2) . .
C15 C13 K2 84.8(2) . .
C15 C14 C12 122.6(3) . .
C15 C14 K2 84.7(2) . .
C12 C14 K2 69.0(2) . .
C14 C15 C13 116.1(3) . .
C14 C15 C16 123.2(3) . .
C13 C15 C16 120.5(4) . .
C14 C15 K2 71.9(2) . .
C13 C15 K2 71.7(2) . .
C16 C15 K2 130.1(3) . .
C19 C16 C17 108.4(5) . .
C19 C16 C18 108.3(6) . .
C17 C16 C18 108.2(5) . .
C19 C16 C15 110.8(4) . .
C17 C16 C15 112.8(4) . .
C18 C16 C15 108.1(4) . .
O2 C20 C21 122.8(3) . .
O2 C20 C22 122.9(3) . .
C21 C20 C22 114.3(3) . .
O2 C20 K2 61.46(17) . .
C21 C20 K2 103.6(2) . .
C22 C20 K2 105.0(2) . .
O2 C20 K1 45.67(16) . .
C21 C20 K1 88.6(2) . .
C22 C20 K1 142.9(2) . .
K2 C20 K1 96.76(9) . .
C23 C21 C20 121.5(3) . .
C23 C21 S2 118.7(3) . .
C20 C21 S2 119.7(3) . .
C24 C22 C20 122.1(3) . .
C24 C22 S1 118.7(3) . .
C20 C22 S1 119.2(3) . .
C25 C23 C21 123.3(4) . .
C25 C24 C22 122.6(4) . .
C24 C25 C23 116.2(3) . .
C24 C25 C26 122.8(4) . .
C23 C25 C26 120.9(4) . .
C29A C26 C27A 113.0(9) . .
C29A C26 C28B 78.5(9) . .
C27A C26 C28B 122.3(8) . .
C29A C26 C25 112.1(7) . .
C27A C26 C25 112.3(6) . .
C28B C26 C25 114.0(6) . .
C29A C26 C29B 27.3(7) . .
C27A C26 C29B 91.5(8) . .
C28B C26 C29B 104.2(8) . .
C25 C26 C29B 108.6(6) . .
C29A C26 C27B 130.3(9) . .
C27A C26 C27B 19.4(8) . .
C28B C26 C27B 112.7(8) . .
C25 C26 C27B 106.5(6) . .
C29B C26 C27B 110.7(8) . .
C29A C26 C28A 103.4(8) . .
C27A C26 C28A 105.2(7) . .
C28B C26 C28A 25.9(6) . .
C25 C26 C28A 110.2(5) . .
C29B C26 C28A 127.2(7) . .
C27B C26 C28A 91.0(7) . .
O3 C30 C31 123.8(3) 2_675 .
O3 C30 C32 122.8(3) 2_675 .
C31 C30 C32 113.4(3) . .
O3 C30 K2 117.5(2) 2_675 .
C31 C30 K2 75.0(2) . .
C32 C30 K2 74.7(2) . .
O3 C30 K3 43.85(16) 2_675 2_675
C31 C30 K3 141.6(2) . 2_675
C32 C30 K3 89.7(2) . 2_675
K2 C30 K3 82.76(8) . 2_675
C34 C31 C30 122.7(3) . .
C34 C31 S4 117.8(3) . 2_675
C30 C31 S4 119.5(3) . 2_675
C34 C31 K2 80.2(2) . .
C30 C31 K2 78.8(2) . .
S4 C31 K2 111.38(15) 2_675 .
C33 C32 C30 122.6(3) . .
C33 C32 S1 117.5(3) . .
C30 C32 S1 119.9(3) . .
C33 C32 K2 81.3(2) . .
C30 C32 K2 78.8(2) . .
S1 C32 K2 109.43(15) . .
C32 C33 C35 122.6(3) . .
C32 C33 K2 73.4(2) . .
C35 C33 K2 80.7(2) . .
C31 C34 C35 122.7(3) . .
C31 C34 K2 74.3(2) . .
C35 C34 K2 81.3(2) . .
C34 C35 C33 115.7(3) . .
C34 C35 C36 124.0(4) . .
C33 C35 C36 120.3(3) . .
C34 C35 K2 73.8(2) . .
C33 C35 K2 74.5(2) . .
C36 C35 K2 121.8(3) . .
C38B C36 C39A 87.4(8) . .
C38B C36 C37A 119.5(7) . .
C39A C36 C37A 107.1(7) . .
C38B C36 C35 113.3(6) . .
C39A C36 C35 111.9(6) . .
C37A C36 C35 114.1(5) . .
C38B C36 C37B 109.4(8) . .
C39A C36 C37B 122.3(8) . .
C37A C36 C37B 17.1(7) . .
C35 C36 C37B 110.5(6) . .
C38B C36 C38A 20.8(6) . .
C39A C36 C38A 108.0(7) . .
C37A C36 C38A 108.8(7) . .
C35 C36 C38A 106.7(5) . .
C37B C36 C38A 95.1(7) . .
C38B C36 C39B 108.1(8) . .
C39A C36 C39B 20.7(7) . .
C37A C36 C39B 94.6(8) . .
C35 C36 C39B 104.0(6) . .
C37B C36 C39B 111.5(8) . .
C38A C36 C39B 128.5(8) . .
C44 C40 C41 121.3(4) . .
C44 C40 S3 119.0(3) . .
C41 C40 S3 119.7(3) . .
O4 C41 C42 122.9(3) 2_675 2_675
O4 C41 C40 122.6(3) 2_675 .
C42 C41 C40 114.5(3) 2_675 .
O4 C41 K2 63.56(17) 2_675 .
C42 C41 K2 104.6(2) 2_675 .
C40 C41 K2 101.2(2) . .
C43 C42 C41 122.1(3) . 2_675
C43 C42 S4 118.6(3) . .
C41 C42 S4 119.3(3) 2_675 .
C45 C43 C42 122.7(4) . .
C45 C44 C40 123.3(4) 2_675 .
C44 C45 C43 116.0(4) 2_675 .
C44 C45 C46 122.1(4) 2_675 .
C43 C45 C46 121.9(4) . .
C47C C46 C49A 135.8(11) . .
C47C C46 C48B 73.1(12) . .
C49A C46 C48B 81.2(13) . .
C47C C46 C48A 36.5(8) . .
C49A C46 C48A 114.0(11) . .
C48B C46 C48A 37.2(9) . .
C47C C46 C49B 127.6(10) . .
C49A C46 C49B 33.4(8) . .
C48B C46 C49B 108.9(12) . .
C48A C46 C49B 130.6(9) . .
C47C C46 C45 112.9(8) . .
C49A C46 C45 110.3(8) . .
C48B C46 C45 113.8(10) . .
C48A C46 C45 114.4(7) . .
C49B C46 C45 113.1(6) . .
C47C C46 C49C 111.4(11) . .
C49A C46 C49C 58.3(9) . .
C48B C46 C49C 126.4(11) . .
C48A C46 C49C 131.5(9) . .
C49B C46 C49C 25.0(7) . .
C45 C46 C49C 112.4(7) . .
C47C C46 C47B 32.1(10) . .
C49A C46 C47B 137.9(12) . .
C48B C46 C47B 104.6(13) . .
C48A C46 C47B 68.6(11) . .
C49B C46 C47B 110.8(12) . .
C45 C46 C47B 105.2(9) . .
C49C C46 C47B 87.8(12) . .
C47C C46 C47A 65.8(11) . .
C49A C46 C47A 111.7(11) . .
C48B C46 C47A 131.7(12) . .
C48A C46 C47A 100.9(10) . .
C49B C46 C47A 79.3(10) . .
C45 C46 C47A 104.8(7) . .
C49C C46 C47A 54.5(9) . .
C47B C46 C47A 35.3(10) . .
C47C C46 C48C 104.3(11) . .
C49A C46 C48C 54.3(10) . .
C48B C46 C48C 31.5(10) . .
C48A C46 C48C 68.7(9) . .
C49B C46 C48C 86.7(9) . .
C45 C46 C48C 105.0(7) . .
C49C C46 C48C 110.3(9) . .
C47B C46 C48C 134.8(11) . .
C47A C46 C48C 150.0(9) . .
C51 C50 N1 122.5(7) . .
C52 C51 C50 119.0(9) . .
C51 C52 C53 120.6(8) . .
C54 C53 C52 117.5(8) . .
N1 C54 C53 124.9(8) . .
N2 C55 C56 124.4(6) . .
C57 C56 C55 117.7(7) . .
C58 C57 C56 119.3(7) . .
C59 C58 C57 118.4(7) . .
N2 C59 C58 124.3(6) . .
N3 C60 C61 122.6(6) . .
C60 C61 C62 119.1(8) . .
C63 C62 C61 120.0(7) . .
C62 C63 C64 118.2(6) . .
N3 C64 C63 124.3(7) . .
N4 C65 C66 123.5(6) . .
C67 C66 C65 118.9(6) . .
C66 C67 C68 119.1(5) . .
C67 C68 C69 118.0(6) . .
N4 C69 C68 124.2(5) . .
C72 C70 C71 122.2(10) . .
C70 C71 N5 121.1(10) . .
C70 C72 C74 116.1(9) . .
C74 C73 N5 120.1(11) . .
C73 C74 C72 122.5(11) . .
C76 C75 N6 121.1(14) . .
N6 C76 C75 125.8(14) 2_566 .

loop_
_geom_bond_atom_site_label_1
_geom_bond_atom_site_label_2
_geom_bond_distance
_geom_bond_site_symmetry_2
K1 O2 2.734(3) .
K1 O4 2.773(3) .
K1 O3 2.801(3) .
K1 O1 2.824(3) .
K1 N4 2.984(4) .
K1 S2 3.1834(13) .
K1 S4 3.2159(13) .
K1 C20 3.480(4) .
K1 K3 3.5438(13) .
K1 K3 3.7410(13) 2_675
K1 K4 3.9528(13) .
K1 K2 4.8786(13) .
K2 O2 2.670(3) .
K2 O4 2.695(3) 2_675
K2 C41 3.009(3) .
K2 C20 3.035(3) .
K2 C11 3.088(4) .
K2 C10 3.095(4) .
K2 C12 3.110(4) .
K2 C32 3.110(4) .
K2 C31 3.116(4) .
K2 C30 3.164(3) .
K2 C34 3.190(4) .
K2 C33 3.207(4) .
K3 O4 2.646(3) 2_675
K3 O1 2.652(3) .
K3 O2 2.686(2) 2_675
K3 O3 2.702(3) .
K3 S1 3.1540(13) 2_675
K3 S3 3.2154(14) .
K3 C10 3.470(3) .
K3 C30 3.481(4) 2_675
K3 K1 3.7409(13) 2_675
K3 K4 3.8267(14) .
K3 K3 4.031(2) 2_675
K4 O1 2.631(3) .
K4 O3 2.646(3) .
K4 N2 2.827(4) .
K4 N3 2.891(5) 2_665
K4 N1 2.908(6) .
S1 C22 1.782(4) .
S1 C32 1.797(4) .
S1 K3 3.1540(13) 2_675
S2 C12 1.786(4) .
S2 C21 1.787(4) .
S3 C40 1.788(4) .
S3 C11 1.797(3) .
S4 C31 1.789(4) 2_675
S4 C42 1.790(4) .
O1 C10 1.290(4) .
O2 C20 1.299(4) .
O2 K3 2.686(2) 2_675
O3 C30 1.290(4) 2_675
O4 C41 1.299(4) 2_675
O4 K3 2.646(3) 2_675
O4 K2 2.695(3) 2_675
N1 C54 1.310(10) .
N1 C50 1.328(11) .
N2 C59 1.316(7) .
N2 C55 1.320(7) .
N3 C60 1.321(9) .
N3 C64 1.322(9) .
N3 K4 2.891(5) 2_665
N4 C65 1.319(7) .
N4 C69 1.329(7) .
N5 C73 1.344(13) .
N5 C71 1.349(12) .
N6 C76 1.294(17) 2_566
N6 C75 1.320(16) .
C10 C11 1.433(5) .
C10 C12 1.445(5) .
C11 C13 1.391(5) .
C12 C14 1.401(5) .
C13 C15 1.393(5) .
C14 C15 1.387(5) .
C15 C16 1.540(5) .
C16 C19 1.522(8) .
C16 C17 1.524(6) .
C16 C18 1.532(8) .
C20 C21 1.432(5) .
C20 C22 1.436(5) .
C21 C23 1.390(5) .
C22 C24 1.390(5) .
C23 C25 1.390(6) .
C24 C25 1.389(6) .
C25 C26 1.536(5) .
C26 C29A 1.454(15) .
C26 C27A 1.466(13) .
C26 C28B 1.475(14) .
C26 C29B 1.569(14) .
C26 C27B 1.595(15) .
C26 C28A 1.644(11) .
C30 O3 1.290(4) 2_675
C30 C31 1.426(5) .
C30 C32 1.439(5) .
C30 K3 3.480(4) 2_675
C31 C34 1.395(5) .
C31 S4 1.789(4) 2_675
C32 C33 1.389(5) .
C33 C35 1.400(5) .
C34 C35 1.397(5) .
C35 C36 1.534(5) .
C36 C38B 1.469(13) .
C36 C39A 1.471(12) .
C36 C37A 1.481(11) .
C36 C37B 1.613(13) .
C36 C38A 1.635(12) .
C36 C39B 1.640(16) .
C40 C44 1.393(5) .
C40 C41 1.443(5) .
C41 O4 1.299(4) 2_675
C41 C42 1.422(5) 2_675
C42 C43 1.397(5) .
C42 C41 1.422(5) 2_675
C43 C45 1.395(6) .
C44 C45 1.389(6) 2_675
C45 C44 1.389(6) 2_675
C45 C46 1.542(6) .
C46 C47C 1.416(17) .
C46 C49A 1.438(17) .
C46 C48B 1.46(2) .
C46 C48A 1.511(17) .
C46 C49B 1.525(15) .
C46 C49C 1.556(16) .
C46 C47B 1.59(2) .
C46 C47A 1.643(18) .
C46 C48C 1.687(16) .
C50 C51 1.322(11) .
C51 C52 1.316(12) .
C52 C53 1.326(12) .
C53 C54 1.310(10) .
C55 C56 1.359(8) .
C56 C57 1.358(11) .
C57 C58 1.358(11) .
C58 C59 1.350(9) .
C60 C61 1.336(10) .
C61 C62 1.337(10) .
C62 C63 1.318(9) .
C63 C64 1.327(9) .
C65 C66 1.377(7) .
C66 C67 1.359(8) .
C67 C68 1.360(8) .
C68 C69 1.375(7) .
C70 C72 1.316(12) .
C70 C71 1.328(11) .
C72 C74 1.381(14) .
C73 C74 1.312(14) .
C75 C76 1.299(14) .
C76 N6 1.294(17) 2_566
